data_7211053
loop_
_publ_author_name
'Akhbari, Kamran'
'Morsali, Ali'

_publ_section_title
;
 Solid- and solution-state structural transformations in flexible lead(ii)
 supramolecular polymers
;
_journal_issue 44
_journal_name_full CrystEngComm
_journal_page_first 8915
_journal_paper_doi 10.1039/c3ce41171k
_journal_volume 15
_journal_year 2013
_chemical_formula_moiety 'C24 H18 N2 O8 Pb2'
_chemical_formula_sum 'C24 H18 N2 O8 Pb2'
_chemical_formula_weight 876.78
_chemical_name_systematic
;
?
;
_space_group_IT_number 14
_symmetry_cell_setting monoclinic
_symmetry_space_group_name_Hall '-P 2ybc'
_symmetry_space_group_name_H-M 'P 1 21/c 1'
_atom_sites_solution_hydrogens geom
_atom_sites_solution_primary direct
_atom_sites_solution_secondary difmap
_audit_creation_method SHELXL-97
_cell_angle_alpha 90.00
_cell_angle_beta 98.872(2)
_cell_angle_gamma 90.00
_cell_formula_units_Z 2
_cell_length_a 9.3030(3)
_cell_length_b 5.1690(2)
_cell_length_c 24.7981(8)
_cell_measurement_reflns_used 9873
_cell_measurement_temperature 298(2)
_cell_measurement_theta_max 30.15
_cell_measurement_theta_min 2.56
_cell_volume 1178.20(7)
_computing_cell_refinement 'SAINT (Bruker, 2007)'
_computing_data_collection 'APEX2 (Bruker, 2007)'
_computing_data_reduction 'SAINT (Bruker, 2007)'
_computing_molecular_graphics 'XPW (Siemens, 1996)'
_computing_publication_material 'SHELXTL (Sheldrick, 2008)'
_computing_structure_refinement 'SHELXL97 (Sheldrick, 2008)'
_computing_structure_solution 'SHELXS97 (Sheldrick, 2008)'
_diffrn_ambient_temperature 298(2)
_diffrn_measured_fraction_theta_full 0.993
_diffrn_measured_fraction_theta_max 0.993
_diffrn_measurement_device_type 'Bruker APEX-II CCD'
_diffrn_measurement_method '\f and \w scans'
_diffrn_radiation_monochromator graphite
_diffrn_radiation_source 'fine-focus sealed tube'
_diffrn_radiation_type MoK\a
_diffrn_radiation_wavelength 0.71073
_diffrn_reflns_av_R_equivalents 0.0362
_diffrn_reflns_av_sigmaI/netI 0.0168
_diffrn_reflns_limit_h_max 13
_diffrn_reflns_limit_h_min -13
_diffrn_reflns_limit_k_max 7
_diffrn_reflns_limit_k_min -7
_diffrn_reflns_limit_l_max 35
_diffrn_reflns_limit_l_min -34
_diffrn_reflns_number 41978
_diffrn_reflns_theta_full 30.22
_diffrn_reflns_theta_max 30.22
_diffrn_reflns_theta_min 2.97
_exptl_absorpt_coefficient_mu 14.325
_exptl_absorpt_correction_T_max 0.7460
_exptl_absorpt_correction_T_min 0.3168
_exptl_absorpt_correction_type multi-scan
_exptl_absorpt_process_details 'SADABS; Bruker, 2008'
_exptl_crystal_colour colorless
_exptl_crystal_density_diffrn 2.471
_exptl_crystal_density_method 'not measured'
_exptl_crystal_description cubic
_exptl_crystal_F_000 808
_exptl_crystal_size_max 0.16
_exptl_crystal_size_mid 0.12
_exptl_crystal_size_min 0.06
_refine_diff_density_max 2.400
_refine_diff_density_min -2.037
_refine_diff_density_rms 0.174
_refine_ls_extinction_method none
_refine_ls_goodness_of_fit_ref 1.323
_refine_ls_hydrogen_treatment constr
_refine_ls_matrix_type full
_refine_ls_number_parameters 164
_refine_ls_number_reflns 3479
_refine_ls_number_restraints 0
_refine_ls_restrained_S_all 1.323
_refine_ls_R_factor_all 0.0523
_refine_ls_R_factor_gt 0.0470
_refine_ls_shift/su_max 0.004
_refine_ls_shift/su_mean 0.000
_refine_ls_structure_factor_coef Fsqd
_refine_ls_weighting_details 'calc w=1/[\s^2^(Fo^2^)+(0.0000P)^2^+3.1673P] where P=(Fo^2^+2Fc^2^)/3'
_refine_ls_weighting_scheme calc
_refine_ls_wR_factor_gt 0.0899
_refine_ls_wR_factor_ref 0.0916
_reflns_number_gt 3158
_reflns_number_total 3479
_reflns_threshold_expression >2\s(I)
_cod_data_source_file c3ce41171k.txt
_cod_data_source_block m+p21c
_cod_depositor_comments
;
The following automatic conversions were performed:

'_symmetry_cell_setting' value 'Monoclinic' changed to 'monoclinic'
according to /home/saulius/struct/CIF-dictionaries/cif_core.dic
dictionary named 'cif_core.dic' version 2.4.2 from 2011-04-26.

Automatic conversion script
Id: cif_fix_values 1891 2012-01-12 08:04:46Z andrius 
;
_cod_original_sg_symbol_Hall '-P 2ybc '
_cod_original_sg_symbol_H-M 'P2(1)/c '
_cod_database_code 7211053

loop_
_symmetry_equiv_pos_as_xyz
'x, y, z'
'-x, y+1/2, -z+1/2'
'-x, -y, -z'
'x, -y-1/2, z-1/2'

loop_
_atom_site_label
_atom_site_type_symbol
_atom_site_fract_x
_atom_site_fract_y
_atom_site_fract_z
_atom_site_U_iso_or_equiv
_atom_site_adp_type
_atom_site_occupancy
_atom_site_symmetry_multiplicity
_atom_site_calc_flag
_atom_site_refinement_flags
Pb1 Pb 0.92551(3) 0.25811(6) 0.440002(12) 0.03088(9) Uani 1 1 d .
O3 O 0.9548(8) -0.1548(13) 0.3959(2) 0.0479(16) Uani 1 1 d .
O1 O 0.8532(5) -0.0551(12) 0.4999(2) 0.0320(12) Uani 1 1 d .
O4 O 0.9318(11) 0.1629(14) 0.3382(4) 0.073(3) Uani 1 1 d .
O2 O 0.7236(7) -0.4157(13) 0.5015(3) 0.0453(16) Uani 1 1 d .
N1 N 0.6629(6) 0.1151(12) 0.4147(2) 0.0241(12) Uani 1 1 d .
C10 C 0.5610(8) 0.2347(17) 0.3766(3) 0.0309(15) Uani 1 1 d .
C1 C 0.7421(8) -0.1963(15) 0.4850(3) 0.0286(15) Uani 1 1 d .
C12 C 0.9694(11) -0.2477(19) 0.3036(4) 0.047(2) Uani 1 1 d .
H12A H 0.8796 -0.3369 0.2917 0.070 Uiso 1 1 calc R
H12B H 1.0441 -0.3711 0.3164 0.070 Uiso 1 1 calc R
H12C H 0.9969 -0.1519 0.2736 0.070 Uiso 1 1 calc R
C4 C 0.3732(8) -0.0429(17) 0.4033(3) 0.0340(17) Uani 1 1 d .
H4 H 0.2766 -0.0951 0.4003 0.041 Uiso 1 1 calc R
C3 C 0.4785(8) -0.1630(15) 0.4395(3) 0.0278(14) Uani 1 1 d .
H3 H 0.4548 -0.3006 0.4606 0.033 Uiso 1 1 calc R
C5 C 0.4130(8) 0.1615(16) 0.3707(3) 0.0301(15) Uani 1 1 d .
C2 C 0.6227(7) -0.0747(14) 0.4441(3) 0.0242(13) Uani 1 1 d .
C9 C 0.6045(9) 0.4336(17) 0.3436(3) 0.0360(18) Uani 1 1 d .
H9 H 0.7023 0.4793 0.3473 0.043 Uiso 1 1 calc R
C8 C 0.5063(10) 0.5591(19) 0.3067(4) 0.043(2) Uani 1 1 d .
H8 H 0.5361 0.6918 0.2856 0.051 Uiso 1 1 calc R
C6 C 0.3138(9) 0.2998(18) 0.3314(4) 0.0390(19) Uani 1 1 d .
H6 H 0.2153 0.2594 0.3271 0.047 Uiso 1 1 calc R
C11 C 0.9505(8) -0.0681(17) 0.3483(4) 0.0358(18) Uani 1 1 d .
C7 C 0.3594(10) 0.488(2) 0.3004(4) 0.044(2) Uani 1 1 d .
H7 H 0.2924 0.5711 0.2745 0.053 Uiso 1 1 calc R

loop_
_atom_site_aniso_label
_atom_site_aniso_U_11
_atom_site_aniso_U_22
_atom_site_aniso_U_33
_atom_site_aniso_U_23
_atom_site_aniso_U_13
_atom_site_aniso_U_12
Pb1 0.02888(13) 0.02807(14) 0.03548(15) 0.00554(13) 0.00427(10) -0.00228(13)
O3 0.071(5) 0.038(3) 0.033(3) -0.002(3) 0.002(3) 0.013(3)
O1 0.022(2) 0.042(3) 0.029(3) 0.008(2) -0.004(2) -0.003(2)
O4 0.119(7) 0.030(3) 0.081(6) 0.005(4) 0.054(5) 0.007(4)
O2 0.040(3) 0.039(3) 0.056(4) 0.013(3) 0.004(3) -0.008(3)
N1 0.015(2) 0.028(3) 0.029(3) 0.000(2) 0.000(2) 0.000(2)
C10 0.026(3) 0.037(4) 0.030(3) -0.001(3) 0.002(3) 0.012(3)
C1 0.026(3) 0.031(4) 0.031(4) 0.000(3) 0.012(3) 0.005(3)
C12 0.061(6) 0.035(4) 0.047(5) 0.010(4) 0.018(4) 0.006(5)
C4 0.019(3) 0.043(4) 0.040(4) -0.006(4) 0.003(3) -0.005(3)
C3 0.023(3) 0.031(4) 0.030(4) 0.001(3) 0.005(3) -0.005(3)
C5 0.021(3) 0.038(4) 0.030(4) -0.005(3) 0.001(3) 0.002(3)
C2 0.020(3) 0.028(3) 0.025(3) -0.003(3) 0.004(2) 0.000(3)
C9 0.034(4) 0.041(5) 0.034(4) 0.008(4) 0.007(3) 0.001(4)
C8 0.047(5) 0.046(5) 0.036(4) 0.011(4) 0.006(4) 0.007(4)
C6 0.028(4) 0.041(5) 0.045(5) 0.002(4) -0.003(3) 0.007(3)
C11 0.024(4) 0.033(4) 0.051(5) -0.004(4) 0.008(3) -0.004(3)
C7 0.035(4) 0.059(6) 0.035(4) 0.006(4) -0.003(3) 0.017(4)

loop_
_atom_type_symbol
_atom_type_description
_atom_type_scat_dispersion_real
_atom_type_scat_dispersion_imag
_atom_type_scat_source
C C 0.0033 0.0016 'International Tables Vol C Tables 4.2.6.8 and 6.1.1.4'
H H 0.0000 0.0000 'International Tables Vol C Tables 4.2.6.8 and 6.1.1.4'
N N 0.0061 0.0033 'International Tables Vol C Tables 4.2.6.8 and 6.1.1.4'
O O 0.0106 0.0060 'International Tables Vol C Tables 4.2.6.8 and 6.1.1.4'
Pb Pb -3.3944 10.1111 'International Tables Vol C Tables 4.2.6.8 and 6.1.1.4'

loop_
_geom_angle_atom_site_label_1
_geom_angle_atom_site_label_2
_geom_angle_atom_site_label_3
_geom_angle
_geom_angle_site_symmetry_1
_geom_angle_site_symmetry_3
O1 Pb1 O3 75.2(2) . .
O1 Pb1 N1 66.39(18) . .
O3 Pb1 N1 78.7(2) . .
O1 Pb1 O1 68.7(2) . 3_756
O3 Pb1 O1 76.5(2) . 3_756
N1 Pb1 O1 132.76(19) . 3_756
O1 Pb1 O4 122.4(2) . .
O3 Pb1 O4 51.1(2) . .
N1 Pb1 O4 82.4(3) . .
O1 Pb1 O4 110.6(2) 3_756 .
C11 O3 Pb1 96.9(5) . .
C1 O1 Pb1 120.5(5) . .
C1 O1 Pb1 118.4(5) . 3_756
Pb1 O1 Pb1 111.3(2) . 3_756
C11 O4 Pb1 90.6(6) . .
C2 N1 C10 119.5(6) . .
C2 N1 Pb1 115.3(4) . .
C10 N1 Pb1 125.0(5) . .
N1 C10 C5 120.6(7) . .
N1 C10 C9 119.7(7) . .
C5 C10 C9 119.7(7) . .
O2 C1 O1 125.7(8) . .
O2 C1 C2 118.6(7) . .
O1 C1 C2 115.7(7) . .
C11 C12 H12A 109.5 . .
C11 C12 H12B 109.5 . .
H12A C12 H12B 109.5 . .
C11 C12 H12C 109.5 . .
H12A C12 H12C 109.5 . .
H12B C12 H12C 109.5 . .
C3 C4 C5 119.3(7) . .
C3 C4 H4 120.4 . .
C5 C4 H4 120.4 . .
C4 C3 C2 118.9(7) . .
C4 C3 H3 120.6 . .
C2 C3 H3 120.6 . .
C4 C5 C10 118.5(7) . .
C4 C5 C6 124.5(7) . .
C10 C5 C6 117.1(8) . .
N1 C2 C3 123.3(7) . .
N1 C2 C1 116.0(6) . .
C3 C2 C1 120.7(7) . .
C8 C9 C10 121.1(8) . .
C8 C9 H9 119.4 . .
C10 C9 H9 119.4 . .
C9 C8 C7 119.5(9) . .
C9 C8 H8 120.2 . .
C7 C8 H8 120.2 . .
C7 C6 C5 121.5(8) . .
C7 C6 H6 119.2 . .
C5 C6 H6 119.2 . .
O4 C11 O3 121.4(9) . .
O4 C11 C12 119.2(9) . .
O3 C11 C12 119.4(8) . .
C6 C7 C8 121.0(8) . .
C6 C7 H7 119.5 . .
C8 C7 H7 119.5 . .

loop_
_geom_bond_atom_site_label_1
_geom_bond_atom_site_label_2
_geom_bond_distance
_geom_bond_site_symmetry_2
Pb1 O1 2.364(5) .
Pb1 O3 2.433(6) .
Pb1 N1 2.537(6) .
Pb1 O1 2.572(5) 3_756
Pb1 O4 2.581(8) .
O3 C11 1.258(11) .
O1 C1 1.272(9) .
O1 Pb1 2.572(5) 3_756
O4 C11 1.227(11) .
O2 C1 1.226(10) .
N1 C2 1.311(9) .
N1 C10 1.376(9) .
C10 C5 1.414(10) .
C10 C9 1.412(11) .
C1 C2 1.521(10) .
C12 C11 1.478(13) .
C12 H12A 0.9600 .
C12 H12B 0.9600 .
C12 H12C 0.9600 .
C4 C3 1.370(11) .
C4 C5 1.415(12) .
C4 H4 0.9300 .
C3 C2 1.405(9) .
C3 H3 0.9300 .
C5 C6 1.426(11) .
C9 C8 1.356(12) .
C9 H9 0.9300 .
C8 C7 1.400(13) .
C8 H8 0.9300 .
C6 C7 1.346(13) .
C6 H6 0.9300 .
C7 H7 0.9300 .

loop_
_geom_torsion_atom_site_label_1
_geom_torsion_atom_site_label_2
_geom_torsion_atom_site_label_3
_geom_torsion_atom_site_label_4
_geom_torsion
_geom_torsion_site_symmetry_1
_geom_torsion_site_symmetry_4
O1 Pb1 O3 C11 158.6(6) . .
N1 Pb1 O3 C11 90.3(5) . .
O1 Pb1 O3 C11 -130.2(6) 3_756 .
O4 Pb1 O3 C11 0.9(5) . .
O3 Pb1 O1 C1 -64.2(6) . .
N1 Pb1 O1 C1 19.7(5) . .
O1 Pb1 O1 C1 -145.3(7) 3_756 .
O4 Pb1 O1 C1 -43.8(6) . .
O3 Pb1 O1 Pb1 81.1(3) . 3_756
N1 Pb1 O1 Pb1 165.0(3) . 3_756
O1 Pb1 O1 Pb1 0.0 3_756 3_756
O4 Pb1 O1 Pb1 101.5(3) . 3_756
O1 Pb1 O4 C11 -26.6(7) . .
O3 Pb1 O4 C11 -0.9(5) . .
N1 Pb1 O4 C11 -82.4(6) . .
O1 Pb1 O4 C11 50.6(7) 3_756 .
O1 Pb1 N1 C2 -5.8(5) . .
O3 Pb1 N1 C2 72.9(5) . .
O1 Pb1 N1 C2 13.5(6) 3_756 .
O4 Pb1 N1 C2 124.6(5) . .
O1 Pb1 N1 C10 168.5(6) . .
O3 Pb1 N1 C10 -112.9(6) . .
O1 Pb1 N1 C10 -172.3(5) 3_756 .
O4 Pb1 N1 C10 -61.1(6) . .
C2 N1 C10 C5 2.5(11) . .
Pb1 N1 C10 C5 -171.5(5) . .
C2 N1 C10 C9 -178.0(7) . .
Pb1 N1 C10 C9 8.0(10) . .
Pb1 O1 C1 O2 151.4(6) . .
Pb1 O1 C1 O2 8.5(10) 3_756 .
Pb1 O1 C1 C2 -29.9(8) . .
Pb1 O1 C1 C2 -172.8(4) 3_756 .
C5 C4 C3 C2 1.7(12) . .
C3 C4 C5 C10 -0.1(12) . .
C3 C4 C5 C6 179.5(8) . .
N1 C10 C5 C4 -2.1(11) . .
C9 C10 C5 C4 178.4(8) . .
N1 C10 C5 C6 178.3(7) . .
C9 C10 C5 C6 -1.2(12) . .
C10 N1 C2 C3 -0.8(11) . .
Pb1 N1 C2 C3 173.8(6) . .
C10 N1 C2 C1 179.9(6) . .
Pb1 N1 C2 C1 -5.5(8) . .
C4 C3 C2 N1 -1.3(12) . .
C4 C3 C2 C1 178.0(7) . .
O2 C1 C2 N1 -158.4(7) . .
O1 C1 C2 N1 22.8(9) . .
O2 C1 C2 C3 22.2(11) . .
O1 C1 C2 C3 -156.6(7) . .
N1 C10 C9 C8 -178.5(8) . .
C5 C10 C9 C8 1.0(13) . .
C10 C9 C8 C7 -1.1(14) . .
C4 C5 C6 C7 -178.0(9) . .
C10 C5 C6 C7 1.6(13) . .
Pb1 O4 C11 O3 1.6(10) . .
Pb1 O4 C11 C12 -177.9(7) . .
Pb1 O3 C11 O4 -1.7(10) . .
Pb1 O3 C11 C12 177.8(7) . .
C5 C6 C7 C8 -1.7(14) . .
C9 C8 C7 C6 1.5(15) . .
